data_2003647
loop_
_publ_author_name
'Squattrito, P. J.'

_publ_section_title
;
 Sodium 4-Hydroxy-3-nitrobenzenesulfonate Trihydrate
;
_journal_issue 7
_journal_name_full 'Acta Crystallographica Section C'
_journal_page_first 1282
_journal_page_last 1284
_journal_paper_doi 10.1107/S0108270195000849
_journal_volume 51
_journal_year 1995
_chemical_formula_moiety 'C6 H4 N Na O6 S1, 3H2 O'
_chemical_formula_sum 'C6 H10 N Na O9 S'
_chemical_formula_weight 295.20
_space_group_IT_number 2
_symmetry_cell_setting triclinic
_symmetry_space_group_name_Hall '-P 1'
_symmetry_space_group_name_H-M 'P -1'
_atom_type_scat_source 'Cromer & Waber (1974) and Cromer (1974)'
_cell_angle_alpha 94.08(2)
_cell_angle_beta 95.45(1)
_cell_angle_gamma 95.81(1)
_cell_formula_units_Z 2
_cell_length_a 7.986(1)
_cell_length_b 12.798(3)
_cell_length_c 5.481(1)
_cell_measurement_reflns_used 18
_cell_measurement_temperature 296
_cell_measurement_theta_max 22
_cell_measurement_theta_min 18
_cell_volume 552.94(18)
_diffrn_measurement_device 'Rigaku AFC-6S'
_diffrn_measurement_method \w
_diffrn_radiation_type MoK\a
_diffrn_radiation_wavelength 0.71073
_diffrn_reflns_av_R_equivalents 0.028
_diffrn_reflns_limit_h_max 9
_diffrn_reflns_limit_h_min 0
_diffrn_reflns_limit_k_max 15
_diffrn_reflns_limit_k_min -15
_diffrn_reflns_limit_l_max 6
_diffrn_reflns_limit_l_min -6
_diffrn_reflns_number 2087
_diffrn_reflns_theta_max 25
_diffrn_standards_decay_% <2
_diffrn_standards_interval_count 150
_diffrn_standards_number 3
_exptl_absorpt_coefficient_mu 0.357
_exptl_absorpt_correction_type none
_exptl_crystal_colour orange
_exptl_crystal_density_diffrn 1.77
_exptl_crystal_description plate
_exptl_crystal_size_max 0.35
_exptl_crystal_size_mid 0.20
_exptl_crystal_size_min 0.06
_refine_diff_density_max 0.27
_refine_diff_density_min -0.28
_refine_ls_extinction_method none
_refine_ls_goodness_of_fit_obs 1.74
_refine_ls_number_parameters 193
_refine_ls_number_reflns 1441
_refine_ls_R_factor_obs 0.031
_refine_ls_shift/esd_max 0.02
_refine_ls_structure_factor_coef F
_refine_ls_weighting_details 'w = 4F~o~^2^/\s^2^(F~o~^2^)'
_refine_ls_weighting_scheme calc
_refine_ls_wR_factor_obs 0.032
_reflns_number_observed 1441
_reflns_number_total 1934
_reflns_observed_criterion I>3.00\s(I)
_cod_data_source_file cr1155.cif
_cod_data_source_block cr1155a
_cod_depositor_comments
;
The following automatic conversions were performed:

'_refine_ls_weighting_scheme' value 'w = 4F~o~^2^/\s^2^(F~o~^2^)' was
changed to 'calc'. New tag '_refine_ls_weighting_details' was
created. The value of the new tag was set to 'w =
4F~o~^2^/\s^2^(F~o~^2^)'.

Automatic conversion script
Id: cif_fix_values 3143 2015-03-26 13:38:13Z robertas 
;
_cod_original_cell_volume 553.0(2)
_cod_database_code 2003647

loop_
_symmetry_equiv_pos_as_xyz
x,y,z
-x,-y,-z

loop_
_atom_site_label
_atom_site_fract_x
_atom_site_fract_y
_atom_site_fract_z
_atom_site_B_iso_or_equiv
S(1) .9087(1) .31399(6) .3896(1) 1.95(3)
Na(1) 1.2099(1) .33349(9) -.0677(2) 2.38(5)
O(1) 1.0101(3) .2881(2) .1961(4) 3.2(1)
O(2) 1.0029(3) .3704(2) .6084(4) 2.69(8)
O(3) .7640(2) .3686(2) .3054(4) 2.94(9)
O(4) .6124(3) -.0813(2) .7511(4) 2.63(9)
O(5) .8938(3) -.0890(2) .1424(4) 3.1(1)
O(6) .7309(3) -.1772(2) .3626(4) 3.3(1)
O(7) 1.4145(3) .2975(2) .2497(4) 2.9(1)
O(8) 1.4106(3) .4283(2) -.3053(5) 3.3(1)
O(9) 1.2324(3) .5161(2) .1235(4) 3.2(1)
N(1) .8015(3) -.0929(2) .3071(4) 2.2(1)
C(1) .8199(3) .1926(2) .4855(5) 1.8(1)
C(2) .8433(3) .0985(2) .3638(5) 1.9(1)
C(3) .7737(3) .0038(2) .4453(5) 1.8(1)
C(4) .6830(3) .0031(2) .6509(5) 1.9(1)
C(5) .6607(4) .1005(2) .7705(5) 2.1(1)
C(6) .7272(4) .1928(2) .6898(5) 2.1(1)
H(1) .906(3) .098(2) .231(5) 2.1
H(2) .602(3) .101(2) .910(5) 2.5
H(3) .709(3) .256(2) .772(5) 2.4
H(4) .631(4) -.132(2) .685(6) 3.2
H(5) 1.517(4) .305(2) .251(6) 3.3
H(6) 1.396(4) .328(3) .373(6) 3.3
H(7) 1.505(4) .445(3) -.250(6) 3.9
H(8) 1.368(4) .486(3) -.323(6) 3.9
H(9) 1.216(4) .549(3) .009(6) 3.8
H(10) 1.165(4) .536(3) .212(6) 3.8

loop_
_geom_angle_atom_site_label_1
_geom_angle_atom_site_label_2
_geom_angle_atom_site_label_3
_geom_angle_site_symmetry_1
_geom_angle_site_symmetry_3
_geom_angle
_geom_angle_publ_flag
O(2) Na(1) O(7) 1_554 . 179.74(9) yes
O(1) Na(1) O(8) . . 164.92(9) yes
O(6) Na(1) O(9) 2_755 . 158.41(9) yes
O(7) Na(1) O(9) . . 87.90(9) yes
O(8) Na(1) O(9) . . 77.14(9) yes
O(7) Na(1) O(8) . . 95.83(9) yes
O(1) Na(1) O(7) . . 86.28(9) yes
O(1) Na(1) O(9) . . 88.04(9) yes
O(1) S(1) O(2) . . 114.60(10) yes
O(1) S(1) O(3) . . 112.80(10) yes
O(1) S(1) C(1) . . 106.60(10) yes
O(2) S(1) O(3) . . 110.80(10) yes
O(2) S(1) C(1) . . 105.80(10) yes
O(3) S(1) C(1) . . 105.40(10) yes
O(4) C(4) C(3) . . 127.5(3) yes
O(4) C(4) C(5) . . 114.7(3) yes
O(1) Na(1) O(2) . 1_554 93.98(8) no
O(1) Na(1) O(6) . 2_755 113.55(8) no
O(2) Na(1) O(6) 1_554 2_755 86.20(8) no
O(2) Na(1) O(8) 1_554 . 83.92(8) no
O(2) Na(1) O(9) 1_554 . 92.07(8) no
O(6) Na(1) O(7) 2_755 . 93.73(8) no
O(6) Na(1) O(8) 2_755 . 81.27(8) no
S(1) O(1) Na(1) . . 151.70(10) no
S(1) O(2) Na(1) . 1_556 137.20(10) no
Na(1) O(6) N(1) 2_755 . 111.2(2) no
O(5) N(1) O(6) . . 122.1(2) no
O(5) N(1) C(3) . . 119.5(2) no
O(6) N(1) C(3) . . 118.4(2) no
S(1) C(1) C(2) . . 120.7(2) no
S(1) C(1) C(6) . . 119.6(2) no
C(2) C(1) C(6) . . 119.6(3) no
C(1) C(2) C(3) . . 119.6(3) no
N(1) C(3) C(2) . . 116.9(2) no
N(1) C(3) C(4) . . 121.9(2) no
C(2) C(3) C(4) . . 121.2(3) no
C(3) C(4) C(5) . . 117.8(3) no
C(4) C(5) C(6) . . 121.0(3) no
C(1) C(6) C(5) . . 120.8(3) no

loop_
_geom_bond_atom_site_label_1
_geom_bond_atom_site_label_2
_geom_bond_site_symmetry_2
_geom_bond_distance
_geom_bond_publ_flag
Na(1) O(1) . 2.312(2) yes
Na(1) O(2) 1_554 2.414(2) yes
Na(1) O(6) 2_755 2.591(2) yes
Na(1) O(7) . 2.374(3) yes
Na(1) O(8) . 2.442(3) yes
Na(1) O(9) . 2.474(3) yes
S(1) O(1) . 1.435(2) yes
S(1) O(2) . 1.456(2) yes
S(1) O(3) . 1.464(2) yes
S(1) C(1) . 1.777(3) yes
C(3) N(1) . 1.452(3) yes
C(4) O(4) . 1.344(3) yes
N(1) O(5) . 1.219(3) yes
N(1) O(6) . 1.237(7) yes
C(1) C(2) . 1.373(4) no
C(1) C(6) . 1.400(4) no
C(2) C(3) . 1.402(4) no
C(3) C(4) . 1.396(4) no
C(4) C(5) . 1.402(4) no
C(5) C(6) . 1.366(4) no
O(4) H(4) . 0.75(3) no
O(7) H(5) . 0.81(3) no
O(7) H(6) . 0.79(3) no
O(8) H(7) . 0.79(3) no
O(8) H(8) . 0.85(3) no
O(9) H(9) . 0.79(3) no
O(9) H(10) . 0.80(3) no
C(2) H(1) . 0.92(3) no
C(5) H(2) . 0.93(3) no
C(6) H(3) . 0.93(3) no
